data_7232501
loop_
_publ_author_name
'Ortega-Villarreal, Ana Sofia'
'Hern\'andez-Fern\'andez, Eugenio'
'Jensen, Christopher'
'Valdivia-Berroeta, Gabriel A.'
'Garrard, Samuel'
'L\'opez, Israel'
'Smith, Stacey J.'
'Christensen, Kenneth A.'
'Reyes-Gonz\'alez, Miguel A.'
'Michaelis, David J.'

_publ_section_title
;
 Synthesis and characterization of ethyl benzotriazolyl acrylate-based
 D--\p--A fluorophores for live cell-based imaging applications
;
_journal_issue 16
_journal_name_full 'RSC Advances'
_journal_page_first 8759
_journal_paper_doi 10.1039/C9RA00108E
_journal_volume 9
_journal_year 2019
_chemical_formula_moiety 'C19 H20 N4 O2'
_chemical_formula_sum 'C19 H20 N4 O2'
_chemical_formula_weight 336.39
_space_group_crystal_system monoclinic
_space_group_IT_number 14
_space_group_name_Hall '-P 2ybc'
_space_group_name_H-M_alt 'P 1 21/c 1'
_symmetry_space_group_name_Hall '-P 2ybc'
_symmetry_space_group_name_H-M 'P 1 21/c 1'
_atom_sites_solution_hydrogens geom
_atom_sites_solution_primary direct
_atom_sites_solution_secondary difmap
_audit_creation_method SHELXL-2016/6
_audit_update_record
;
2018-09-14 deposited with the CCDC.    2019-03-06 downloaded from the CCDC.
;
_cell_angle_alpha 90
_cell_angle_beta 96.420(3)
_cell_angle_gamma 90
_cell_formula_units_Z 8
_cell_length_a 13.2422(7)
_cell_length_b 8.7080(5)
_cell_length_c 29.4352(16)
_cell_measurement_reflns_used 9916
_cell_measurement_temperature 296(2)
_cell_measurement_theta_max 68.19
_cell_measurement_theta_min 5.30
_cell_volume 3373.0(3)
_computing_cell_refinement 'Bruker SAINT'
_computing_data_collection 'Bruker APEX2'
_computing_data_reduction 'Bruker SAINT'
_computing_molecular_graphics 'Bruker SHELXTL'
_computing_publication_material 'Bruker SHELXTL'
_computing_structure_refinement 'SHELXL-2016/6 (Sheldrick, 2016)'
_computing_structure_solution 'SHELXT 2014/5 (Sheldrick, 2014)'
_diffrn_ambient_temperature 296(2)
_diffrn_measured_fraction_theta_full 0.999
_diffrn_measured_fraction_theta_max 0.996
_diffrn_measurement_device_type 'Bruker APEX-II CCD'
_diffrn_measurement_method '\f and \w scans'
_diffrn_radiation_type CuK\a
_diffrn_radiation_wavelength 1.54178
_diffrn_reflns_av_R_equivalents 0.0696
_diffrn_reflns_av_unetI/netI 0.0337
_diffrn_reflns_Laue_measured_fraction_full 0.999
_diffrn_reflns_Laue_measured_fraction_max 0.996
_diffrn_reflns_limit_h_max 15
_diffrn_reflns_limit_h_min -15
_diffrn_reflns_limit_k_max 10
_diffrn_reflns_limit_k_min -10
_diffrn_reflns_limit_l_max 35
_diffrn_reflns_limit_l_min -35
_diffrn_reflns_number 58291
_diffrn_reflns_point_group_measured_fraction_full 0.999
_diffrn_reflns_point_group_measured_fraction_max 0.996
_diffrn_reflns_theta_full 67.679
_diffrn_reflns_theta_max 68.433
_diffrn_reflns_theta_min 3.021
_diffrn_source 'Bruker-Nonius FR591 Cu rotating anode'
_exptl_absorpt_coefficient_mu 0.717
_exptl_absorpt_correction_T_max 0.7531
_exptl_absorpt_correction_T_min 0.6401
_exptl_absorpt_correction_type multi-scan
_exptl_absorpt_process_details 'SADABS (Sheldrick, 2009)'
_exptl_crystal_colour yellow
_exptl_crystal_density_diffrn 1.325
_exptl_crystal_density_method 'not measured'
_exptl_crystal_description Block
_exptl_crystal_F_000 1424
_exptl_crystal_size_max 0.235
_exptl_crystal_size_mid 0.190
_exptl_crystal_size_min 0.101
_refine_diff_density_max 0.267
_refine_diff_density_min -0.252
_refine_diff_density_rms 0.060
_refine_ls_extinction_coef 0.00088(10)
_refine_ls_extinction_expression Fc^*^=kFc[1+0.001xFc^2^\l^3^/sin(2\q)]^-1/4^
_refine_ls_extinction_method 'SHELXL-2016/6 (Sheldrick 2016)'
_refine_ls_goodness_of_fit_ref 1.043
_refine_ls_hydrogen_treatment constr
_refine_ls_matrix_type full
_refine_ls_number_parameters 458
_refine_ls_number_reflns 6189
_refine_ls_number_restraints 7
_refine_ls_restrained_S_all 1.043
_refine_ls_R_factor_all 0.0435
_refine_ls_R_factor_gt 0.0369
_refine_ls_shift/su_max 0.001
_refine_ls_shift/su_mean 0.000
_refine_ls_structure_factor_coef Fsqd
_refine_ls_weighting_details 'w=1/[\s^2^(Fo^2^)+(0.0527P)^2^+0.7521P] where P=(Fo^2^+2Fc^2^)/3'
_refine_ls_weighting_scheme calc
_refine_ls_wR_factor_gt 0.0944
_refine_ls_wR_factor_ref 0.0985
_reflns_Friedel_coverage 0.000
_reflns_number_gt 5301
_reflns_number_total 6189
_reflns_threshold_expression 'I > 2\s(I)'
_cod_data_source_file c9ra00108e2.cif
_cod_data_source_block 18005_a
_cod_database_code 7232501
_shelx_shelxl_version_number 2016/6
_shelx_space_group_comment
; 
The symmetry employed for this shelxl refinement is uniquely defined 
by the following loop, which should always be used as a source of 
symmetry information in preference to the above space-group names. 
They are only intended as comments. 
;
_shelx_estimated_absorpt_t_min 0.850
_shelx_estimated_absorpt_t_max 0.931

loop_
_space_group_symop_operation_xyz
'x, y, z'
'-x, y+1/2, -z+1/2'
'-x, -y, -z'
'x, -y-1/2, z-1/2'

loop_
_atom_site_label
_atom_site_type_symbol
_atom_site_fract_x
_atom_site_fract_y
_atom_site_fract_z
_atom_site_U_iso_or_equiv
_atom_site_adp_type
_atom_site_occupancy
_atom_site_site_symmetry_order
_atom_site_calc_flag
_atom_site_refinement_flags_posn
_atom_site_refinement_flags_adp
O1 O 0.73524(7) 0.08466(10) 0.28919(3) 0.0246(2) Uani 1 1 d . U
N1 N 0.49617(8) 0.90488(13) 0.17029(4) 0.0222(2) Uani 1 1 d . .
C1 C 0.42090(10) 0.88361(16) 0.13097(5) 0.0248(3) Uani 1 1 d . .
H1A H 0.396243 0.981921 0.119921 0.037 Uiso 1 1 calc R U
H1B H 0.365355 0.823757 0.139731 0.037 Uiso 1 1 calc R U
H1C H 0.451355 0.831078 0.107265 0.037 Uiso 1 1 calc R U
N2 N 0.83010(8) 0.46998(12) 0.30926(4) 0.0171(2) Uani 1 1 d . .
O2 O 0.86836(7) 0.18407(10) 0.33377(3) 0.0216(2) Uani 1 1 d . .
C2 C 0.53280(11) 1.05954(15) 0.18044(5) 0.0256(3) Uani 1 1 d . .
H2A H 0.598041 1.072487 0.169639 0.038 Uiso 1 1 calc R U
H2B H 0.538851 1.076143 0.212868 0.038 Uiso 1 1 calc R U
H2C H 0.485728 1.132296 0.165514 0.038 Uiso 1 1 calc R U
N3 N 0.80527(8) 0.56712(12) 0.34287(4) 0.0197(2) Uani 1 1 d . .
C3 C 0.54186(9) 0.78129(15) 0.19245(4) 0.0188(3) Uani 1 1 d . .
N4 N 0.88334(8) 0.65371(12) 0.35581(4) 0.0209(2) Uani 1 1 d . .
C4 C 0.51026(10) 0.63008(15) 0.18137(4) 0.0203(3) Uani 1 1 d . .
H4 H 0.457528 0.613507 0.158256 0.024 Uiso 1 1 calc R U
C5 C 0.55624(10) 0.50703(15) 0.20423(4) 0.0203(3) Uani 1 1 d . .
H5 H 0.532837 0.408771 0.196432 0.024 Uiso 1 1 calc R U
C6 C 0.63721(9) 0.52355(15) 0.23890(4) 0.0184(3) Uani 1 1 d . .
C7 C 0.66847(10) 0.67452(15) 0.24988(4) 0.0198(3) Uani 1 1 d . .
H7 H 0.721860 0.690371 0.272728 0.024 Uiso 1 1 calc R U
C8 C 0.62237(10) 0.79943(15) 0.22781(4) 0.0201(3) Uani 1 1 d . .
H8 H 0.644569 0.897705 0.236312 0.024 Uiso 1 1 calc R U
C9 C 0.67990(10) 0.38472(15) 0.25973(4) 0.0188(3) Uani 1 1 d . .
H9 H 0.643160 0.297110 0.250350 0.023 Uiso 1 1 calc R U
C10 C 0.76160(9) 0.35517(14) 0.28984(4) 0.0179(3) Uani 1 1 d . .
C11 C 0.78501(9) 0.19450(15) 0.30355(4) 0.0188(3) Uani 1 1 d . U
N11 N 1.02552(8) 0.33108(13) 0.46649(4) 0.0219(2) Uani 1 1 d . .
O11 O 0.43040(7) 0.33495(11) 0.54250(3) 0.0269(2) Uani 1 1 d . .
C12 C 0.90008(11) 0.02870(15) 0.34666(5) 0.0244(3) Uani 1 1 d . .
H12A H 0.928757 -0.021261 0.321585 0.029 Uiso 1 1 calc R U
H12B H 0.842277 -0.030969 0.354074 0.029 Uiso 1 1 calc R U
N12 N 0.64976(8) 0.11789(12) 0.58964(4) 0.0183(2) Uani 1 1 d . .
O12 O 0.45455(7) 0.15244(10) 0.59704(3) 0.0225(2) Uani 1 1 d . .
C14 C 0.92865(9) 0.49360(14) 0.30150(4) 0.0176(3) Uani 1 1 d . .
N14 N 0.76061(8) 0.05668(13) 0.64672(4) 0.0236(3) Uani 1 1 d . .
C13 C 0.97793(11) 0.03957(16) 0.38735(5) 0.0269(3) Uani 1 1 d . .
H13A H 1.000354 -0.061671 0.396609 0.040 Uiso 1 1 calc R U
H13B H 0.948685 0.088742 0.411978 0.040 Uiso 1 1 calc R U
H13C H 1.034795 0.098632 0.379622 0.040 Uiso 1 1 calc R U
N13 N 0.71435(8) 0.17231(13) 0.62577(4) 0.0225(3) Uani 1 1 d . .
C15 C 0.99198(10) 0.42026(15) 0.27321(4) 0.0218(3) Uani 1 1 d . .
H15 H 0.968918 0.341235 0.253469 0.026 Uiso 1 1 calc R U
C18 C 1.06258(10) 0.66441(15) 0.33371(5) 0.0234(3) Uani 1 1 d . .
H18 H 1.085781 0.743989 0.353220 0.028 Uiso 1 1 calc R U
C17 C 1.12532(10) 0.59325(16) 0.30627(5) 0.0246(3) Uani 1 1 d . .
H17 H 1.192543 0.625183 0.307243 0.030 Uiso 1 1 calc R U
C16 C 1.09035(10) 0.47257(16) 0.27652(5) 0.0242(3) Uani 1 1 d . .
H16 H 1.135488 0.426975 0.258568 0.029 Uiso 1 1 calc R U
C19 C 0.96182(10) 0.61221(14) 0.33116(4) 0.0190(3) Uani 1 1 d . .
C21 C 1.04246(11) 0.42906(16) 0.42801(5) 0.0267(3) Uani 1 1 d . .
H21A H 1.009744 0.385047 0.400286 0.040 Uiso 1 1 calc R U
H21B H 1.114098 0.437622 0.425983 0.040 Uiso 1 1 calc R U
H21C H 1.014729 0.529141 0.432385 0.040 Uiso 1 1 calc R U
C22 C 1.11014(10) 0.24028(16) 0.48749(5) 0.0253(3) Uani 1 1 d . .
H22A H 1.098541 0.133863 0.480142 0.038 Uiso 1 1 calc R U
H22B H 1.116070 0.253430 0.520061 0.038 Uiso 1 1 calc R U
H22C H 1.171753 0.273496 0.476155 0.038 Uiso 1 1 calc R U
C23 C 0.93092(10) 0.31548(14) 0.47951(4) 0.0188(3) Uani 1 1 d . .
C24 C 0.84789(10) 0.40233(15) 0.45918(4) 0.0212(3) Uani 1 1 d . .
H24 H 0.856247 0.466501 0.434625 0.025 Uiso 1 1 calc R U
C25 C 0.75503(10) 0.39273(15) 0.47540(4) 0.0209(3) Uani 1 1 d . .
H25 H 0.702175 0.453373 0.461878 0.025 Uiso 1 1 calc R U
C26 C 0.73614(10) 0.29510(14) 0.51163(4) 0.0191(3) Uani 1 1 d . .
C27 C 0.81790(10) 0.20271(15) 0.53009(4) 0.0203(3) Uani 1 1 d . .
H27 H 0.808203 0.133927 0.553376 0.024 Uiso 1 1 calc R U
C28 C 0.91145(10) 0.21190(15) 0.51450(4) 0.0206(3) Uani 1 1 d . .
H28 H 0.963508 0.148345 0.527271 0.025 Uiso 1 1 calc R U
C29 C 0.63535(10) 0.29700(14) 0.52578(4) 0.0197(3) Uani 1 1 d . .
H29 H 0.590661 0.362937 0.508744 0.024 Uiso 1 1 calc R U
C30 C 0.59358(10) 0.22130(14) 0.55903(4) 0.0192(3) Uani 1 1 d . .
C31 C 0.48519(10) 0.24473(15) 0.56476(4) 0.0200(3) Uani 1 1 d . .
C32 C 0.34619(10) 0.15081(17) 0.60146(5) 0.0259(3) Uani 1 1 d . .
H32A H 0.318034 0.252683 0.595658 0.031 Uiso 1 1 calc R U
H32B H 0.335204 0.121178 0.632293 0.031 Uiso 1 1 calc R U
C33 C 0.29402(11) 0.03850(19) 0.56771(6) 0.0345(4) Uani 1 1 d . .
H33A H 0.302983 0.070454 0.537201 0.052 Uiso 1 1 calc R U
H33B H 0.222822 0.035162 0.571158 0.052 Uiso 1 1 calc R U
H33C H 0.323009 -0.061731 0.573238 0.052 Uiso 1 1 calc R U
C34 C 0.65564(9) -0.03818(15) 0.58800(4) 0.0183(3) Uani 1 1 d . .
C35 C 0.60741(10) -0.14862(15) 0.55864(5) 0.0223(3) Uani 1 1 d . .
H35 H 0.560498 -0.122057 0.533999 0.027 Uiso 1 1 calc R U
C36 C 0.63357(11) -0.29914(16) 0.56843(5) 0.0272(3) Uani 1 1 d . .
H36 H 0.603545 -0.376467 0.549749 0.033 Uiso 1 1 calc R U
C37 C 0.70429(11) -0.33952(16) 0.60581(5) 0.0281(3) Uani 1 1 d . .
H37 H 0.719052 -0.442668 0.611395 0.034 Uiso 1 1 calc R U
C38 C 0.75193(10) -0.23052(17) 0.63416(5) 0.0260(3) Uani 1 1 d . .
H38 H 0.799069 -0.257544 0.658674 0.031 Uiso 1 1 calc R U
C39 C 0.72670(10) -0.07666(16) 0.62470(4) 0.0213(3) Uani 1 1 d . .

loop_
_atom_site_aniso_label
_atom_site_aniso_U_11
_atom_site_aniso_U_22
_atom_site_aniso_U_33
_atom_site_aniso_U_23
_atom_site_aniso_U_13
_atom_site_aniso_U_12
O1 0.0217(5) 0.0170(5) 0.0342(5) -0.0028(4) -0.0013(4) -0.0026(4)
N1 0.0233(6) 0.0185(6) 0.0239(6) 0.0016(4) -0.0008(5) 0.0013(4)
C1 0.0236(7) 0.0264(7) 0.0238(7) 0.0026(6) -0.0006(6) 0.0035(6)
N2 0.0152(5) 0.0166(5) 0.0194(5) -0.0007(4) 0.0012(4) -0.0009(4)
O2 0.0220(5) 0.0155(4) 0.0258(5) 0.0018(4) -0.0037(4) -0.0002(4)
C2 0.0279(7) 0.0195(7) 0.0292(7) 0.0032(6) 0.0023(6) 0.0006(6)
N3 0.0213(6) 0.0159(5) 0.0214(5) -0.0010(4) 0.0011(4) 0.0016(4)
C3 0.0165(6) 0.0198(7) 0.0207(6) -0.0001(5) 0.0056(5) 0.0019(5)
N4 0.0224(6) 0.0163(5) 0.0232(6) -0.0003(4) -0.0007(5) -0.0009(4)
C4 0.0167(6) 0.0226(7) 0.0210(6) -0.0026(5) 0.0001(5) -0.0012(5)
C5 0.0181(6) 0.0180(6) 0.0249(7) -0.0031(5) 0.0033(5) -0.0024(5)
C6 0.0159(6) 0.0193(6) 0.0205(6) -0.0001(5) 0.0045(5) -0.0007(5)
C7 0.0169(6) 0.0226(7) 0.0194(6) -0.0007(5) -0.0002(5) -0.0023(5)
C8 0.0199(6) 0.0172(6) 0.0232(7) -0.0020(5) 0.0023(5) -0.0031(5)
C9 0.0174(6) 0.0176(6) 0.0218(6) -0.0023(5) 0.0046(5) -0.0024(5)
C10 0.0166(6) 0.0166(6) 0.0208(6) -0.0019(5) 0.0036(5) -0.0017(5)
C11 0.0158(6) 0.0204(7) 0.0206(6) -0.0019(5) 0.0039(5) 0.0006(5)
N11 0.0210(6) 0.0211(6) 0.0242(6) 0.0037(4) 0.0047(5) 0.0022(4)
O11 0.0213(5) 0.0276(5) 0.0317(5) 0.0026(4) 0.0030(4) 0.0075(4)
C12 0.0323(8) 0.0154(6) 0.0246(7) 0.0016(5) 0.0001(6) 0.0036(6)
N12 0.0156(5) 0.0189(5) 0.0201(5) -0.0023(4) 0.0004(4) -0.0012(4)
O12 0.0165(5) 0.0253(5) 0.0258(5) 0.0002(4) 0.0026(4) 0.0008(4)
C14 0.0166(6) 0.0165(6) 0.0192(6) 0.0042(5) -0.0004(5) -0.0009(5)
N14 0.0184(6) 0.0298(6) 0.0223(6) 0.0022(5) 0.0005(5) -0.0011(5)
C13 0.0305(8) 0.0220(7) 0.0273(7) 0.0009(6) -0.0017(6) 0.0043(6)
N13 0.0179(6) 0.0269(6) 0.0224(6) -0.0025(5) 0.0001(4) -0.0034(5)
C15 0.0225(7) 0.0219(7) 0.0207(7) -0.0003(5) 0.0011(5) -0.0013(5)
C18 0.0240(7) 0.0194(7) 0.0256(7) 0.0025(5) -0.0032(5) -0.0047(5)
C17 0.0174(7) 0.0277(7) 0.0281(7) 0.0077(6) -0.0006(5) -0.0045(6)
C16 0.0199(7) 0.0297(7) 0.0234(7) 0.0037(6) 0.0040(5) 0.0004(6)
C19 0.0201(7) 0.0162(6) 0.0199(6) 0.0031(5) -0.0010(5) -0.0011(5)
C21 0.0282(7) 0.0247(7) 0.0287(7) 0.0053(6) 0.0103(6) 0.0024(6)
C22 0.0213(7) 0.0233(7) 0.0316(7) 0.0028(6) 0.0045(6) 0.0022(6)
C23 0.0205(7) 0.0168(6) 0.0189(6) -0.0037(5) 0.0018(5) -0.0004(5)
C24 0.0254(7) 0.0186(6) 0.0195(6) 0.0024(5) 0.0021(5) 0.0010(5)
C25 0.0210(7) 0.0189(6) 0.0220(6) -0.0006(5) -0.0017(5) 0.0030(5)
C26 0.0209(6) 0.0160(6) 0.0200(6) -0.0021(5) 0.0003(5) 0.0006(5)
C27 0.0220(7) 0.0181(6) 0.0207(6) 0.0025(5) 0.0024(5) 0.0007(5)
C28 0.0207(7) 0.0185(6) 0.0221(6) 0.0013(5) 0.0000(5) 0.0032(5)
C29 0.0198(6) 0.0156(6) 0.0229(6) -0.0033(5) -0.0016(5) 0.0017(5)
C30 0.0179(6) 0.0164(6) 0.0227(6) -0.0035(5) -0.0004(5) 0.0014(5)
C31 0.0206(7) 0.0180(6) 0.0212(6) -0.0048(5) 0.0015(5) -0.0003(5)
C32 0.0170(7) 0.0292(8) 0.0323(8) -0.0005(6) 0.0064(6) 0.0009(6)
C33 0.0241(8) 0.0396(9) 0.0390(9) 0.0010(7) -0.0008(6) -0.0071(7)
C34 0.0153(6) 0.0194(6) 0.0212(6) 0.0007(5) 0.0063(5) 0.0009(5)
C35 0.0206(7) 0.0229(7) 0.0235(7) -0.0016(5) 0.0033(5) -0.0001(5)
C36 0.0280(7) 0.0219(7) 0.0332(8) -0.0037(6) 0.0105(6) -0.0014(6)
C37 0.0285(7) 0.0219(7) 0.0364(8) 0.0074(6) 0.0144(6) 0.0049(6)
C38 0.0204(7) 0.0311(8) 0.0277(7) 0.0105(6) 0.0079(6) 0.0056(6)
C39 0.0154(6) 0.0268(7) 0.0224(7) 0.0029(5) 0.0056(5) -0.0003(5)

loop_
_atom_type_symbol
_atom_type_description
_atom_type_scat_dispersion_real
_atom_type_scat_dispersion_imag
_atom_type_scat_source
C C 0.0181 0.0091 'International Tables Vol C Tables 4.2.6.8 and 6.1.1.4'
H H 0.0000 0.0000 'International Tables Vol C Tables 4.2.6.8 and 6.1.1.4'
N N 0.0311 0.0180 'International Tables Vol C Tables 4.2.6.8 and 6.1.1.4'
O O 0.0492 0.0322 'International Tables Vol C Tables 4.2.6.8 and 6.1.1.4'

loop_
_geom_angle_atom_site_label_1
_geom_angle_atom_site_label_2
_geom_angle_atom_site_label_3
_geom_angle
C3 N1 C2 120.89(11)
C3 N1 C1 120.57(11)
C2 N1 C1 117.79(11)
N1 C1 H1A 109.5
N1 C1 H1B 109.5
H1A C1 H1B 109.5
N1 C1 H1C 109.5
H1A C1 H1C 109.5
H1B C1 H1C 109.5
C14 N2 N3 109.82(10)
C14 N2 C10 127.99(11)
N3 N2 C10 121.96(10)
C11 O2 C12 115.36(10)
N1 C2 H2A 109.5
N1 C2 H2B 109.5
H2A C2 H2B 109.5
N1 C2 H2C 109.5
H2A C2 H2C 109.5
H2B C2 H2C 109.5
N4 N3 N2 108.80(10)
N1 C3 C4 121.48(12)
N1 C3 C8 121.45(12)
C4 C3 C8 117.07(12)
N3 N4 C19 108.32(10)
C5 C4 C3 120.84(12)
C5 C4 H4 119.6
C3 C4 H4 119.6
C4 C5 C6 122.57(12)
C4 C5 H5 118.7
C6 C5 H5 118.7
C5 C6 C7 116.42(12)
C5 C6 C9 117.05(11)
C7 C6 C9 126.52(12)
C8 C7 C6 121.86(12)
C8 C7 H7 119.1
C6 C7 H7 119.1
C7 C8 C3 121.22(12)
C7 C8 H8 119.4
C3 C8 H8 119.4
C10 C9 C6 133.55(12)
C10 C9 H9 113.2
C6 C9 H9 113.2
C9 C10 N2 123.99(11)
C9 C10 C11 119.31(11)
N2 C10 C11 116.69(11)
O1 C11 O2 123.63(12)
O1 C11 C10 124.23(12)
O2 C11 C10 112.14(11)
C23 N11 C22 121.20(11)
C23 N11 C21 120.39(11)
C22 N11 C21 118.16(11)
O2 C12 C13 107.68(11)
O2 C12 H12A 110.2
C13 C12 H12A 110.2
O2 C12 H12B 110.2
C13 C12 H12B 110.2
H12A C12 H12B 108.5
C34 N12 N13 109.81(10)
C34 N12 C30 129.52(11)
N13 N12 C30 120.55(10)
C31 O12 C32 116.65(10)
N2 C14 C19 104.32(11)
N2 C14 C15 132.69(12)
C19 C14 C15 122.93(12)
N13 N14 C39 108.55(10)
C12 C13 H13A 109.5
C12 C13 H13B 109.5
H13A C13 H13B 109.5
C12 C13 H13C 109.5
H13A C13 H13C 109.5
H13B C13 H13C 109.5
N14 N13 N12 108.68(10)
C16 C15 C14 115.66(12)
C16 C15 H15 122.2
C14 C15 H15 122.2
C17 C18 C19 117.22(12)
C17 C18 H18 121.4
C19 C18 H18 121.4
C18 C17 C16 121.58(13)
C18 C17 H17 119.2
C16 C17 H17 119.2
C15 C16 C17 122.24(13)
C15 C16 H16 118.9
C17 C16 H16 118.9
N4 C19 C14 108.71(11)
N4 C19 C18 130.85(12)
C14 C19 C18 120.36(12)
N11 C21 H21A 109.5
N11 C21 H21B 109.5
H21A C21 H21B 109.5
N11 C21 H21C 109.5
H21A C21 H21C 109.5
H21B C21 H21C 109.5
N11 C22 H22A 109.5
N11 C22 H22B 109.5
H22A C22 H22B 109.5
N11 C22 H22C 109.5
H22A C22 H22C 109.5
H22B C22 H22C 109.5
N11 C23 C24 121.78(12)
N11 C23 C28 121.24(12)
C24 C23 C28 116.98(12)
C25 C24 C23 120.43(12)
C25 C24 H24 119.8
C23 C24 H24 119.8
C24 C25 C26 122.89(12)
C24 C25 H25 118.6
C26 C25 H25 118.6
C25 C26 C27 116.31(12)
C25 C26 C29 117.41(11)
C27 C26 C29 126.27(12)
C28 C27 C26 121.48(12)
C28 C27 H27 119.3
C26 C27 H27 119.3
C27 C28 C23 121.75(12)
C27 C28 H28 119.1
C23 C28 H28 119.1
C30 C29 C26 132.20(12)
C30 C29 H29 113.9
C26 C29 H29 113.9
C29 C30 N12 122.74(12)
C29 C30 C31 119.83(12)
N12 C30 C31 117.43(11)
O11 C31 O12 124.16(12)
O11 C31 C30 123.96(12)
O12 C31 C30 111.87(11)
O12 C32 C33 109.36(11)
O12 C32 H32A 109.8
C33 C32 H32A 109.8
O12 C32 H32B 109.8
C33 C32 H32B 109.8
H32A C32 H32B 108.3
C32 C33 H33A 109.5
C32 C33 H33B 109.5
H33A C33 H33B 109.5
C32 C33 H33C 109.5
H33A C33 H33C 109.5
H33B C33 H33C 109.5
N12 C34 C39 104.41(11)
N12 C34 C35 133.16(12)
C39 C34 C35 122.43(12)
C36 C35 C34 115.99(13)
C36 C35 H35 122.0
C34 C35 H35 122.0
C35 C36 C37 122.06(14)
C35 C36 H36 119.0
C37 C36 H36 119.0
C38 C37 C36 121.59(13)
C38 C37 H37 119.2
C36 C37 H37 119.2
C37 C38 C39 117.25(13)
C37 C38 H38 121.4
C39 C38 H38 121.4
N14 C39 C34 108.55(11)
N14 C39 C38 130.79(12)
C34 C39 C38 120.66(13)

loop_
_geom_bond_atom_site_label_1
_geom_bond_atom_site_label_2
_geom_bond_distance
O1 C11 1.2106(16)
N1 C3 1.3644(17)
N1 C2 1.4512(17)
N1 C1 1.4523(17)
C1 H1A 0.9600
C1 H1B 0.9600
C1 H1C 0.9600
N2 C14 1.3654(16)
N2 N3 1.3692(15)
N2 C10 1.4260(16)
O2 C11 1.3408(15)
O2 C12 1.4544(15)
C2 H2A 0.9600
C2 H2B 0.9600
C2 H2C 0.9600
N3 N4 1.3017(15)
C3 C4 1.4089(18)
C3 C8 1.4132(18)
N4 C19 1.3806(17)
C4 C5 1.3712(19)
C4 H4 0.9300
C5 C6 1.4025(18)
C5 H5 0.9300
C6 C7 1.4050(18)
C6 C9 1.4421(18)
C7 C8 1.3745(18)
C7 H7 0.9300
C8 H8 0.9300
C9 C10 1.3446(18)
C9 H9 0.9300
C10 C11 1.4794(18)
N11 C23 1.3573(17)
N11 C22 1.4519(17)
N11 C21 1.4552(17)
O11 C31 1.2111(16)
C12 C13 1.4934(19)
C12 H12A 0.9700
C12 H12B 0.9700
N12 C34 1.3624(17)
N12 N13 1.3724(15)
N12 C30 1.4235(16)
O12 C31 1.3415(16)
O12 C32 1.4553(16)
C14 C19 1.3915(18)
C14 C15 1.4001(18)
N14 N13 1.2980(16)
N14 C39 1.3801(18)
C13 H13A 0.9600
C13 H13B 0.9600
C13 H13C 0.9600
C15 C16 1.3731(19)
C15 H15 0.9300
C18 C17 1.370(2)
C18 C19 1.4035(19)
C18 H18 0.9300
C17 C16 1.412(2)
C17 H17 0.9300
C16 H16 0.9300
C21 H21A 0.9600
C21 H21B 0.9600
C21 H21C 0.9600
C22 H22A 0.9600
C22 H22B 0.9600
C22 H22C 0.9600
C23 C24 1.4112(18)
C23 C28 1.4143(18)
C24 C25 1.3704(19)
C24 H24 0.9300
C25 C26 1.4079(19)
C25 H25 0.9300
C26 C27 1.4082(18)
C26 C29 1.4421(18)
C27 C28 1.3707(19)
C27 H27 0.9300
C28 H28 0.9300
C29 C30 1.3490(19)
C29 H29 0.9300
C30 C31 1.4779(18)
C32 C33 1.506(2)
C32 H32A 0.9700
C32 H32B 0.9700
C33 H33A 0.9600
C33 H33B 0.9600
C33 H33C 0.9600
C34 C39 1.3920(18)
C34 C35 1.3985(19)
C35 C36 1.378(2)
C35 H35 0.9300
C36 C37 1.407(2)
C36 H36 0.9300
C37 C38 1.370(2)
C37 H37 0.9300
C38 C39 1.4012(19)
C38 H38 0.9300
